data_7002252
loop_
_publ_author_name
'Flores, Jaime A.'
'Badarinarayana, Vivek'
'Singh, Shreeyukta'
'Lovely, Carl J.'
'Dias, H. V. Rasika'

_publ_section_title
;
 Synthesis and catalytic activity of an electron-deficient
 copper--ethylene triazapentadienyl complex
;
_journal_issue 37
_journal_name_full 'Dalton Transactions'
_journal_page_first 7648
_journal_page_last 7652
_journal_paper_doi 10.1039/b911981g
_journal_year 2009
_chemical_formula_sum 'C34 H38 Cu F14 N3'
_chemical_formula_weight 818.21
_chemical_name_common TAP(Dipp)Cu(C2H4)
_chemical_name_systematic
;
?
;
_space_group_IT_number 14
_symmetry_cell_setting monoclinic
_symmetry_space_group_name_Hall '-P 2yn'
_symmetry_space_group_name_H-M 'P 1 21/n 1'
_atom_sites_solution_hydrogens geom
_atom_sites_solution_primary direct
_atom_sites_solution_secondary difmap
_audit_creation_method SHELXL-97
_cell_angle_alpha 90.00
_cell_angle_beta 97.622(1)
_cell_angle_gamma 90.00
_cell_formula_units_Z 4
_cell_length_a 10.4857(4)
_cell_length_b 23.4593(9)
_cell_length_c 14.9020(6)
_cell_measurement_reflns_used 7471
_cell_measurement_temperature 100(2)
_cell_measurement_theta_max 28.55
_cell_measurement_theta_min 2.20
_cell_volume 3633.3(2)
_computing_cell_refinement 'Bruker SMART'
_computing_data_collection 'Bruker SMART'
_computing_data_reduction 'Bruker SAINT'
_computing_molecular_graphics 'Bruker SHELXTL'
_computing_publication_material 'Bruker SHELXTL'
_computing_structure_refinement 'SHELXL-97 (Sheldrick, 1997)'
_computing_structure_solution 'SHELXS-97 (Sheldrick, 1990)'
_diffrn_ambient_temperature 100(2)
_diffrn_measured_fraction_theta_full 0.998
_diffrn_measured_fraction_theta_max 0.998
_diffrn_measurement_device_type 'CCD area detector'
_diffrn_measurement_method 'phi and omega scans'
_diffrn_radiation_monochromator graphite
_diffrn_radiation_source 'fine-focus sealed tube'
_diffrn_radiation_type MoK\a
_diffrn_radiation_wavelength 0.71073
_diffrn_reflns_av_R_equivalents 0.0426
_diffrn_reflns_av_sigmaI/netI 0.0710
_diffrn_reflns_limit_h_max 13
_diffrn_reflns_limit_h_min -13
_diffrn_reflns_limit_k_max 30
_diffrn_reflns_limit_k_min -30
_diffrn_reflns_limit_l_max 19
_diffrn_reflns_limit_l_min -19
_diffrn_reflns_number 50026
_diffrn_reflns_theta_full 27.52
_diffrn_reflns_theta_max 27.52
_diffrn_reflns_theta_min 1.63
_exptl_absorpt_coefficient_mu 0.702
_exptl_absorpt_correction_T_max 0.9664
_exptl_absorpt_correction_T_min 0.8144
_exptl_absorpt_correction_type multi-scan
_exptl_absorpt_process_details sadabs
_exptl_crystal_colour yellow
_exptl_crystal_density_diffrn 1.496
_exptl_crystal_density_method 'not measured'
_exptl_crystal_description parallelpipe
_exptl_crystal_F_000 1672
_exptl_crystal_size_max 0.31
_exptl_crystal_size_mid 0.21
_exptl_crystal_size_min 0.05
_refine_diff_density_max 1.380
_refine_diff_density_min -0.922
_refine_diff_density_rms 0.070
_refine_ls_extinction_method none
_refine_ls_goodness_of_fit_ref 1.031
_refine_ls_hydrogen_treatment constr
_refine_ls_matrix_type full
_refine_ls_number_parameters 516
_refine_ls_number_reflns 50113
_refine_ls_number_restraints 0
_refine_ls_restrained_S_all 1.031
_refine_ls_R_factor_all 0.0685
_refine_ls_R_factor_gt 0.0431
_refine_ls_shift/su_max 0.002
_refine_ls_shift/su_mean 0.000
_refine_ls_structure_factor_coef Fsqd
_refine_ls_weighting_details 'calc w=1/[\s^2^(Fo^2^)+(0.0100P)^2^+0.0000P] where P=(Fo^2^+2Fc^2^)/3'
_refine_ls_weighting_scheme calc
_refine_ls_wR_factor_gt 0.0643
_refine_ls_wR_factor_ref 0.0679
_reflns_number_gt 34940
_reflns_number_total 50113
_reflns_threshold_expression >2sigma(I)
_cod_data_source_file b911981g.txt
_cod_data_source_block dias174t
_cod_depositor_comments
;
The following automatic conversions were performed:
'_symmetry_cell_setting' value 'Monoclinic' changed to 'monoclinic'
according to '/home/saulius/struct/CIF-dictionaries/cif_core.dic'
dictionary named 'cif_core.dic' version 2.4.1 from 2010-06-29.

Automatic conversion script
Id: cif_fix_enum 1527 2010-12-29 10:47:43Z saulius 
;
_cod_original_sg_symbol_H-M P2(1)/n
_cod_database_code 7002252

loop_
_symmetry_equiv_pos_as_xyz
'x, y, z'
'-x+1/2, y+1/2, -z+1/2'
'-x, -y, -z'
'x-1/2, -y-1/2, z-1/2'

loop_
_atom_site_label
_atom_site_type_symbol
_atom_site_fract_x
_atom_site_fract_y
_atom_site_fract_z
_atom_site_U_iso_or_equiv
_atom_site_adp_type
_atom_site_occupancy
_atom_site_symmetry_multiplicity
_atom_site_calc_flag
_atom_site_refinement_flags
_atom_site_disorder_assembly
_atom_site_disorder_group
Cu1 Cu 0.189485(13) 0.569216(6) 0.230519(10) 0.01770(4) Uani 1 1 d . . .
N1 N 0.31947(9) 0.51074(3) 0.25875(6) 0.0135(2) Uani 1 1 d . . .
C1 C 0.43696(11) 0.52365(4) 0.28972(8) 0.0136(3) Uani 1 1 d . . .
N2 N 0.49123(8) 0.57564(4) 0.30033(6) 0.0150(2) Uani 1 1 d . . .
C2 C 0.42819(11) 0.62501(4) 0.27966(7) 0.0132(3) Uani 1 1 d . . .
N3 N 0.30720(9) 0.63307(3) 0.25218(6) 0.0145(2) Uani 1 1 d . . .
C3 C 0.54046(11) 0.47904(4) 0.32408(8) 0.0178(3) Uani 1 1 d . . .
F1 F 0.49136(5) 0.42532(3) 0.31896(4) 0.02491(17) Uani 1 1 d . . .
F2 F 0.58297(6) 0.48817(3) 0.41300(4) 0.02597(18) Uani 1 1 d . . .
C4 C 0.65760(11) 0.47847(5) 0.27190(9) 0.0212(3) Uani 1 1 d . . .
F3 F 0.62060(7) 0.49223(3) 0.18526(5) 0.0350(2) Uani 1 1 d . . .
F4 F 0.74658(6) 0.51604(3) 0.30806(5) 0.0346(2) Uani 1 1 d . . .
C5 C 0.72816(12) 0.41993(5) 0.27110(10) 0.0301(3) Uani 1 1 d . . .
F5 F 0.65733(7) 0.38166(3) 0.22200(6) 0.0465(2) Uani 1 1 d . . .
F6 F 0.75625(7) 0.40036(3) 0.35502(6) 0.0468(2) Uani 1 1 d . . .
F7 F 0.83658(6) 0.42646(3) 0.23558(5) 0.0494(2) Uani 1 1 d . . .
C6 C 0.52664(11) 0.67422(4) 0.29793(8) 0.0157(3) Uani 1 1 d . . .
F8 F 0.47380(6) 0.72522(2) 0.27046(5) 0.02401(18) Uani 1 1 d . . .
F9 F 0.56477(6) 0.67911(3) 0.38801(4) 0.02580(17) Uani 1 1 d . . .
C7 C 0.64687(11) 0.66772(5) 0.25018(8) 0.0185(3) Uani 1 1 d . . .
F10 F 0.61186(6) 0.64588(3) 0.16677(5) 0.03250(19) Uani 1 1 d . . .
F11 F 0.73287(6) 0.63272(3) 0.29660(5) 0.0319(2) Uani 1 1 d . . .
C8 C 0.72093(11) 0.72379(5) 0.23645(9) 0.0228(3) Uani 1 1 d . . .
F12 F 0.82990(6) 0.71130(3) 0.20492(5) 0.0386(2) Uani 1 1 d . . .
F13 F 0.65511(7) 0.75862(3) 0.17828(5) 0.0356(2) Uani 1 1 d . . .
F14 F 0.74868(7) 0.75075(3) 0.31492(5) 0.0380(2) Uani 1 1 d . . .
C9 C 0.26466(10) 0.45379(4) 0.24105(8) 0.0152(3) Uani 1 1 d . . .
C10 C 0.20958(10) 0.42612(5) 0.30957(8) 0.0162(3) Uani 1 1 d . . .
C11 C 0.13465(11) 0.37779(5) 0.28473(9) 0.0215(3) Uani 1 1 d . . .
H11A H 0.0952 0.3579 0.3294 0.013(3) Uiso 1 1 calc R . .
C12 C 0.11720(11) 0.35858(5) 0.19643(9) 0.0243(3) Uani 1 1 d . . .
H12A H 0.0636 0.3265 0.1804 0.024(3) Uiso 1 1 calc R . .
C13 C 0.17660(11) 0.38544(5) 0.13169(9) 0.0236(3) Uani 1 1 d . . .
H13A H 0.1654 0.3709 0.0717 0.011(3) Uiso 1 1 calc R . .
C14 C 0.25345(10) 0.43377(5) 0.15176(8) 0.0179(3) Uani 1 1 d . . .
C15 C 0.23001(11) 0.44629(5) 0.40749(8) 0.0197(3) Uani 1 1 d . . .
H15A H 0.3005 0.4753 0.4129 0.021(3) Uiso 1 1 calc R . .
C16 C 0.27342(18) 0.39831(6) 0.47257(9) 0.0532(5) Uani 1 1 d . . .
H16A H 0.3494 0.3798 0.4538 0.106(8) Uiso 1 1 calc R . .
H16B H 0.2039 0.3703 0.4722 0.062(5) Uiso 1 1 calc R . .
H16C H 0.2950 0.4138 0.5338 0.043(4) Uiso 1 1 calc R . .
C17 C 0.11186(16) 0.47495(9) 0.43505(11) 0.0681(6) Uani 1 1 d . . .
H17A H 0.0926 0.5095 0.3987 0.091(7) Uiso 1 1 calc R . .
H17B H 0.1279 0.4852 0.4993 0.033(4) Uiso 1 1 calc R . .
H17C H 0.0386 0.4487 0.4250 0.081(7) Uiso 1 1 calc R . .
C18 C 0.31782(12) 0.46289(5) 0.07865(8) 0.0237(3) Uani 1 1 d . . .
H18A H 0.3781 0.4922 0.1090 0.025(3) Uiso 1 1 calc R . .
C19 C 0.22076(15) 0.49385(7) 0.01107(10) 0.0500(5) Uani 1 1 d . . .
H19A H 0.1789 0.5239 0.0422 0.066(5) Uiso 1 1 calc R . .
H19B H 0.1558 0.4668 -0.0162 0.081(6) Uiso 1 1 calc R . .
H19C H 0.2650 0.5108 -0.0364 0.048(4) Uiso 1 1 calc R . .
C20 C 0.39780(14) 0.42111(6) 0.03038(10) 0.0454(4) Uani 1 1 d . . .
H20A H 0.4585 0.4011 0.0753 0.067(6) Uiso 1 1 calc R . .
H20B H 0.4455 0.4421 -0.0113 0.050(4) Uiso 1 1 calc R . .
H20C H 0.3406 0.3934 -0.0038 0.051(5) Uiso 1 1 calc R . .
C21 C 0.24141(11) 0.68777(4) 0.23746(9) 0.0153(3) Uani 1 1 d . . .
C22 C 0.19449(11) 0.71364(5) 0.31136(9) 0.0192(3) Uani 1 1 d . . .
C23 C 0.11846(11) 0.76253(5) 0.29312(9) 0.0233(3) Uani 1 1 d . . .
H23A H 0.0854 0.7814 0.3415 0.015(3) Uiso 1 1 calc R . .
C24 C 0.09100(11) 0.78356(5) 0.20710(9) 0.0248(3) Uani 1 1 d . . .
H24A H 0.0391 0.8167 0.1966 0.009(3) Uiso 1 1 calc R . .
C25 C 0.13769(11) 0.75724(5) 0.13566(9) 0.0235(3) Uani 1 1 d . . .
H25A H 0.1177 0.7725 0.0764 0.005(3) Uiso 1 1 calc R . .
C26 C 0.21419(11) 0.70834(5) 0.14884(8) 0.0178(3) Uani 1 1 d . . .
C27 C 0.22006(12) 0.69050(5) 0.40736(8) 0.0226(3) Uani 1 1 d . . .
H27A H 0.2790 0.6570 0.4066 0.021(3) Uiso 1 1 calc R . .
C28 C 0.09620(13) 0.66935(6) 0.44031(10) 0.0404(4) Uani 1 1 d . . .
H28A H 0.0590 0.6385 0.4008 0.052(5) Uiso 1 1 calc R . .
H28B H 0.0345 0.7008 0.4387 0.053(5) Uiso 1 1 calc R . .
H28C H 0.1157 0.6552 0.5025 0.032(4) Uiso 1 1 calc R . .
C29 C 0.28691(13) 0.73408(6) 0.47335(9) 0.0354(4) Uani 1 1 d . . .
H29A H 0.3653 0.7476 0.4510 0.035(4) Uiso 1 1 calc R . .
H29B H 0.3094 0.7163 0.5329 0.039(4) Uiso 1 1 calc R . .
H29C H 0.2290 0.7664 0.4786 0.046(4) Uiso 1 1 calc R . .
C30 C 0.26644(12) 0.68092(5) 0.06844(8) 0.0259(3) Uani 1 1 d . . .
H30A H 0.3118 0.6450 0.0904 0.018(3) Uiso 1 1 calc R . .
C31 C 0.16104(13) 0.66495(6) -0.00743(9) 0.0398(4) Uani 1 1 d . . .
H31A H 0.1010 0.6384 0.0156 0.039(4) Uiso 1 1 calc R . .
H31B H 0.1995 0.6468 -0.0567 0.034(4) Uiso 1 1 calc R . .
H31C H 0.1146 0.6994 -0.0302 0.054(5) Uiso 1 1 calc R . .
C32 C 0.36474(13) 0.71965(6) 0.03192(9) 0.0342(4) Uani 1 1 d . . .
H32A H 0.4319 0.7301 0.0813 0.028(4) Uiso 1 1 calc R . .
H32B H 0.3217 0.7542 0.0062 0.045(4) Uiso 1 1 calc R . .
H32C H 0.4037 0.6995 -0.0152 0.056(5) Uiso 1 1 calc R . .
C33 C 0.00678(11) 0.59357(5) 0.19568(11) 0.0303(3) Uani 1 1 d . . .
H33A H -0.0176 0.6167 0.2423 0.023(4) Uiso 1 1 d R . .
H33B H 0.0001 0.6115 0.1445 0.030(4) Uiso 1 1 d R . .
C34 C 0.01401(11) 0.53604(5) 0.19797(10) 0.0282(3) Uani 1 1 d . . .
H34A H 0.0189 0.5168 0.1425 0.042(4) Uiso 1 1 d R . .
H34B H -0.0049 0.5198 0.2467 0.020(4) Uiso 1 1 d R . .

loop_
_atom_site_aniso_label
_atom_site_aniso_U_11
_atom_site_aniso_U_22
_atom_site_aniso_U_33
_atom_site_aniso_U_23
_atom_site_aniso_U_13
_atom_site_aniso_U_12
Cu1 0.01598(8) 0.01062(7) 0.02624(9) 0.00076(8) 0.00186(6) 0.00000(7)
N1 0.0156(5) 0.0081(5) 0.0166(6) -0.0009(4) 0.0013(5) -0.0007(4)
C1 0.0146(7) 0.0124(6) 0.0145(7) 0.0015(5) 0.0049(5) 0.0031(5)
N2 0.0154(5) 0.0089(5) 0.0207(6) -0.0006(5) 0.0025(4) -0.0004(4)
C2 0.0175(7) 0.0107(6) 0.0119(7) -0.0014(5) 0.0041(5) 0.0001(5)
N3 0.0136(5) 0.0091(5) 0.0206(6) 0.0009(4) 0.0017(5) 0.0010(4)
C3 0.0181(7) 0.0081(6) 0.0269(8) -0.0006(6) 0.0023(6) -0.0027(5)
F1 0.0190(4) 0.0086(3) 0.0468(5) 0.0038(4) 0.0032(3) -0.0010(3)
F2 0.0317(5) 0.0214(4) 0.0227(4) 0.0029(3) -0.0042(3) 0.0055(3)
C4 0.0172(7) 0.0160(7) 0.0304(9) 0.0011(6) 0.0027(6) -0.0001(5)
F3 0.0365(5) 0.0386(5) 0.0330(5) 0.0061(4) 0.0159(4) 0.0131(4)
F4 0.0209(4) 0.0154(4) 0.0686(6) -0.0052(4) 0.0094(4) -0.0042(3)
C5 0.0178(7) 0.0166(8) 0.0566(10) -0.0069(7) 0.0076(7) 0.0011(6)
F5 0.0383(5) 0.0241(4) 0.0794(7) -0.0225(5) 0.0169(5) -0.0011(4)
F6 0.0399(5) 0.0315(5) 0.0675(6) 0.0157(5) 0.0020(5) 0.0165(4)
F7 0.0305(5) 0.0265(4) 0.0971(7) -0.0038(5) 0.0301(5) 0.0062(4)
C6 0.0206(7) 0.0077(6) 0.0182(7) 0.0007(5) 0.0004(6) 0.0010(5)
F8 0.0201(4) 0.0071(3) 0.0453(5) 0.0019(3) 0.0058(3) 0.0009(3)
F9 0.0362(5) 0.0220(4) 0.0193(4) -0.0040(3) 0.0042(3) -0.0096(3)
C7 0.0195(7) 0.0128(6) 0.0234(8) -0.0009(6) 0.0028(6) -0.0006(5)
F10 0.0414(5) 0.0308(4) 0.0284(5) -0.0128(4) 0.0161(4) -0.0149(4)
F11 0.0194(4) 0.0171(4) 0.0594(6) 0.0113(4) 0.0063(4) 0.0037(3)
C8 0.0203(8) 0.0196(7) 0.0283(8) 0.0052(6) 0.0029(7) -0.0036(6)
F12 0.0265(4) 0.0293(4) 0.0642(6) 0.0055(4) 0.0215(4) -0.0062(4)
F13 0.0338(5) 0.0270(4) 0.0457(5) 0.0197(4) 0.0043(4) -0.0034(4)
F14 0.0515(5) 0.0282(4) 0.0335(5) -0.0063(4) 0.0030(4) -0.0219(4)
C9 0.0137(6) 0.0082(6) 0.0233(8) 0.0010(5) 0.0010(5) 0.0037(5)
C10 0.0141(6) 0.0120(6) 0.0223(7) 0.0013(6) 0.0016(5) 0.0046(5)
C11 0.0151(7) 0.0145(6) 0.0347(9) 0.0080(6) 0.0026(6) -0.0005(5)
C12 0.0220(8) 0.0100(7) 0.0381(9) -0.0017(6) -0.0063(7) -0.0032(5)
C13 0.0306(8) 0.0170(7) 0.0205(8) -0.0051(6) -0.0065(6) 0.0033(6)
C14 0.0205(7) 0.0128(6) 0.0197(7) -0.0012(6) -0.0004(5) 0.0046(6)
C15 0.0216(7) 0.0161(7) 0.0225(8) 0.0026(6) 0.0071(6) 0.0007(5)
C16 0.1060(16) 0.0277(9) 0.0214(10) 0.0028(7) -0.0084(10) -0.0062(11)
C17 0.0553(14) 0.1141(17) 0.0346(12) -0.0316(13) 0.0044(9) 0.0381(13)
C18 0.0346(8) 0.0210(7) 0.0153(8) -0.0016(6) 0.0025(6) -0.0033(6)
C19 0.0575(12) 0.0621(12) 0.0312(10) 0.0231(9) 0.0089(9) 0.0075(11)
C20 0.0616(11) 0.0370(9) 0.0421(10) -0.0080(9) 0.0232(10) -0.0013(9)
C21 0.0118(6) 0.0073(6) 0.0268(8) -0.0002(6) 0.0020(6) -0.0023(5)
C22 0.0159(7) 0.0132(6) 0.0294(8) -0.0025(6) 0.0064(6) -0.0032(5)
C23 0.0197(7) 0.0150(7) 0.0367(9) -0.0066(7) 0.0090(7) 0.0008(5)
C24 0.0175(7) 0.0096(6) 0.0470(10) 0.0021(7) 0.0028(7) 0.0019(5)
C25 0.0233(8) 0.0145(7) 0.0308(9) 0.0073(6) -0.0032(6) -0.0024(6)
C26 0.0173(7) 0.0122(6) 0.0231(8) 0.0008(6) 0.0002(6) -0.0038(5)
C27 0.0284(8) 0.0165(7) 0.0244(8) -0.0010(6) 0.0087(6) 0.0060(6)
C28 0.0499(11) 0.0373(9) 0.0363(10) 0.0088(8) 0.0138(8) -0.0038(9)
C29 0.0408(10) 0.0375(9) 0.0289(9) -0.0002(7) 0.0085(7) -0.0018(8)
C30 0.0358(9) 0.0184(7) 0.0231(8) 0.0047(6) 0.0020(7) 0.0056(6)
C31 0.0538(11) 0.0345(9) 0.0309(9) -0.0063(8) 0.0049(8) -0.0094(8)
C32 0.0328(9) 0.0444(10) 0.0256(9) -0.0018(8) 0.0048(7) 0.0026(8)
C33 0.0198(8) 0.0264(7) 0.0441(10) 0.0023(8) 0.0017(7) 0.0015(6)
C34 0.0186(8) 0.0279(8) 0.0377(10) 0.0054(8) 0.0021(7) 0.0015(6)

loop_
_atom_type_symbol
_atom_type_description
_atom_type_scat_dispersion_real
_atom_type_scat_dispersion_imag
_atom_type_scat_source
C C 0.0033 0.0016 'International Tables Vol C Tables 4.2.6.8 and 6.1.1.4'
H H 0.0000 0.0000 'International Tables Vol C Tables 4.2.6.8 and 6.1.1.4'
N N 0.0061 0.0033 'International Tables Vol C Tables 4.2.6.8 and 6.1.1.4'
F F 0.0171 0.0103 'International Tables Vol C Tables 4.2.6.8 and 6.1.1.4'
Cu Cu 0.3201 1.2651 'International Tables Vol C Tables 4.2.6.8 and 6.1.1.4'

loop_
_geom_angle_atom_site_label_1
_geom_angle_atom_site_label_2
_geom_angle_atom_site_label_3
_geom_angle
_geom_angle_site_symmetry_1
_geom_angle_site_symmetry_3
_geom_angle_publ_flag
N1 Cu1 N3 95.55(4) . . ?
N1 Cu1 C34 112.03(4) . . ?
N3 Cu1 C34 152.41(4) . . ?
N1 Cu1 C33 151.54(4) . . ?
N3 Cu1 C33 112.88(5) . . ?
C34 Cu1 C33 39.52(4) . . ?
C1 N1 C9 127.64(9) . . ?
C1 N1 Cu1 121.36(7) . . ?
C9 N1 Cu1 111.00(7) . . ?
N1 C1 N2 128.47(10) . . ?
N1 C1 C3 123.62(10) . . ?
N2 C1 C3 107.90(9) . . ?
C1 N2 C2 124.36(9) . . ?
N3 C2 N2 128.89(10) . . ?
N3 C2 C6 123.32(9) . . ?
N2 C2 C6 107.75(9) . . ?
C2 N3 C21 126.86(9) . . ?
C2 N3 Cu1 121.00(7) . . ?
C21 N3 Cu1 112.09(7) . . ?
F2 C3 F1 105.90(9) . . ?
F2 C3 C4 108.29(9) . . ?
F1 C3 C4 106.58(9) . . ?
F2 C3 C1 109.98(9) . . ?
F1 C3 C1 111.41(9) . . ?
C4 C3 C1 114.28(10) . . ?
F3 C4 F4 109.02(10) . . ?
F3 C4 C3 109.69(10) . . ?
F4 C4 C3 110.50(10) . . ?
F3 C4 C5 106.38(11) . . ?
F4 C4 C5 106.00(9) . . ?
C3 C4 C5 115.00(10) . . ?
F5 C5 F7 107.83(11) . . ?
F5 C5 F6 108.93(10) . . ?
F7 C5 F6 108.74(11) . . ?
F5 C5 C4 111.68(10) . . ?
F7 C5 C4 109.52(10) . . ?
F6 C5 C4 110.06(11) . . ?
F9 C6 F8 106.22(9) . . ?
F9 C6 C7 108.38(9) . . ?
F8 C6 C7 105.96(9) . . ?
F9 C6 C2 109.86(9) . . ?
F8 C6 C2 111.58(9) . . ?
C7 C6 C2 114.44(9) . . ?
F11 C7 F10 108.94(9) . . ?
F11 C7 C6 111.03(10) . . ?
F10 C7 C6 108.95(9) . . ?
F11 C7 C8 105.80(9) . . ?
F10 C7 C8 106.23(10) . . ?
C6 C7 C8 115.60(9) . . ?
F13 C8 F12 107.76(10) . . ?
F13 C8 F14 108.58(10) . . ?
F12 C8 F14 108.62(10) . . ?
F13 C8 C7 112.58(10) . . ?
F12 C8 C7 109.20(10) . . ?
F14 C8 C7 110.01(10) . . ?
C10 C9 C14 123.18(10) . . ?
C10 C9 N1 118.84(10) . . ?
C14 C9 N1 117.28(10) . . ?
C9 C10 C11 117.03(11) . . ?
C9 C10 C15 122.46(10) . . ?
C11 C10 C15 120.50(11) . . ?
C12 C11 C10 121.00(12) . . ?
C12 C11 H11A 119.5 . . ?
C10 C11 H11A 119.5 . . ?
C13 C12 C11 120.42(11) . . ?
C13 C12 H12A 119.8 . . ?
C11 C12 H12A 119.8 . . ?
C12 C13 C14 121.66(12) . . ?
C12 C13 H13A 119.2 . . ?
C14 C13 H13A 119.2 . . ?
C13 C14 C9 116.60(11) . . ?
C13 C14 C18 120.61(11) . . ?
C9 C14 C18 122.78(10) . . ?
C17 C15 C16 110.09(13) . . ?
C17 C15 C10 112.46(11) . . ?
C16 C15 C10 112.01(10) . . ?
C17 C15 H15A 107.3 . . ?
C16 C15 H15A 107.3 . . ?
C10 C15 H15A 107.3 . . ?
C15 C16 H16A 109.5 . . ?
C15 C16 H16B 109.5 . . ?
H16A C16 H16B 109.5 . . ?
C15 C16 H16C 109.5 . . ?
H16A C16 H16C 109.5 . . ?
H16B C16 H16C 109.5 . . ?
C15 C17 H17A 109.5 . . ?
C15 C17 H17B 109.5 . . ?
H17A C17 H17B 109.5 . . ?
C15 C17 H17C 109.5 . . ?
H17A C17 H17C 109.5 . . ?
H17B C17 H17C 109.5 . . ?
C14 C18 C19 111.63(11) . . ?
C14 C18 C20 111.88(10) . . ?
C19 C18 C20 110.82(12) . . ?
C14 C18 H18A 107.4 . . ?
C19 C18 H18A 107.4 . . ?
C20 C18 H18A 107.4 . . ?
C18 C19 H19A 109.5 . . ?
C18 C19 H19B 109.5 . . ?
H19A C19 H19B 109.5 . . ?
C18 C19 H19C 109.5 . . ?
H19A C19 H19C 109.5 . . ?
H19B C19 H19C 109.5 . . ?
C18 C20 H20A 109.5 . . ?
C18 C20 H20B 109.5 . . ?
H20A C20 H20B 109.5 . . ?
C18 C20 H20C 109.5 . . ?
H20A C20 H20C 109.5 . . ?
H20B C20 H20C 109.5 . . ?
C26 C21 C22 122.89(10) . . ?
C26 C21 N3 118.56(11) . . ?
C22 C21 N3 118.06(10) . . ?
C21 C22 C23 116.82(12) . . ?
C21 C22 C27 123.23(10) . . ?
C23 C22 C27 119.94(11) . . ?
C24 C23 C22 121.33(12) . . ?
C24 C23 H23A 119.3 . . ?
C22 C23 H23A 119.3 . . ?
C23 C24 C25 120.73(11) . . ?
C23 C24 H24A 119.6 . . ?
C25 C24 H24A 119.6 . . ?
C24 C25 C26 121.05(12) . . ?
C24 C25 H25A 119.5 . . ?
C26 C25 H25A 119.5 . . ?
C25 C26 C21 117.17(12) . . ?
C25 C26 C30 119.67(11) . . ?
C21 C26 C30 123.14(10) . . ?
C22 C27 C29 112.11(10) . . ?
C22 C27 C28 111.49(10) . . ?
C29 C27 C28 110.35(11) . . ?
C22 C27 H27A 107.6 . . ?
C29 C27 H27A 107.6 . . ?
C28 C27 H27A 107.6 . . ?
C27 C28 H28A 109.5 . . ?
C27 C28 H28B 109.5 . . ?
H28A C28 H28B 109.5 . . ?
C27 C28 H28C 109.5 . . ?
H28A C28 H28C 109.5 . . ?
H28B C28 H28C 109.5 . . ?
C27 C29 H29A 109.5 . . ?
C27 C29 H29B 109.5 . . ?
H29A C29 H29B 109.5 . . ?
C27 C29 H29C 109.5 . . ?
H29A C29 H29C 109.5 . . ?
H29B C29 H29C 109.5 . . ?
C31 C30 C26 112.78(11) . . ?
C31 C30 C32 109.89(11) . . ?
C26 C30 C32 111.03(10) . . ?
C31 C30 H30A 107.6 . . ?
C26 C30 H30A 107.6 . . ?
C32 C30 H30A 107.6 . . ?
C30 C31 H31A 109.5 . . ?
C30 C31 H31B 109.5 . . ?
H31A C31 H31B 109.5 . . ?
C30 C31 H31C 109.5 . . ?
H31A C31 H31C 109.5 . . ?
H31B C31 H31C 109.5 . . ?
C30 C32 H32A 109.5 . . ?
C30 C32 H32B 109.5 . . ?
H32A C32 H32B 109.5 . . ?
C30 C32 H32C 109.5 . . ?
H32A C32 H32C 109.5 . . ?
H32B C32 H32C 109.5 . . ?
C34 C33 Cu1 70.11(7) . . ?
C34 C33 H33A 125.2 . . ?
Cu1 C33 H33A 108.5 . . ?
C34 C33 H33B 120.4 . . ?
Cu1 C33 H33B 109.3 . . ?
H33A C33 H33B 111.7 . . ?
C33 C34 Cu1 70.37(7) . . ?
C33 C34 H34A 117.6 . . ?
Cu1 C34 H34A 104.1 . . ?
C33 C34 H34B 116.2 . . ?
Cu1 C34 H34B 105.9 . . ?
H34A C34 H34B 124.4 . . ?

loop_
_geom_bond_atom_site_label_1
_geom_bond_atom_site_label_2
_geom_bond_distance
_geom_bond_site_symmetry_2
_geom_bond_publ_flag
Cu1 N1 1.9403(9) . ?
Cu1 N3 1.9406(9) . ?
Cu1 C34 1.9974(11) . ?
Cu1 C33 2.0006(11) . ?
N1 C1 1.2929(13) . ?
N1 C9 1.4643(13) . ?
C1 N2 1.3463(13) . ?
C1 C3 1.5452(15) . ?
N2 C2 1.3488(12) . ?
C2 N3 1.2943(13) . ?
C2 C6 1.5486(14) . ?
N3 C21 1.4597(13) . ?
C3 F2 1.3579(13) . ?
C3 F1 1.3595(11) . ?
C3 C4 1.5384(16) . ?
C4 F3 1.3375(13) . ?
C4 F4 1.3433(12) . ?
C4 C5 1.5607(15) . ?
C5 F5 1.3224(13) . ?
C5 F7 1.3250(13) . ?
C5 F6 1.3280(14) . ?
C6 F9 1.3537(12) . ?
C6 F8 1.3587(11) . ?
C6 C7 1.5352(15) . ?
C7 F11 1.3417(12) . ?
C7 F10 1.3496(13) . ?
C7 C8 1.5547(15) . ?
C8 F13 1.3177(12) . ?
C8 F12 1.3247(13) . ?
C8 F14 1.3272(13) . ?
C9 C10 1.3979(15) . ?
C9 C14 1.4011(14) . ?
C10 C11 1.4009(14) . ?
C10 C15 1.5220(15) . ?
C11 C12 1.3800(16) . ?
C11 H11A 0.9500 . ?
C12 C13 1.3693(16) . ?
C12 H12A 0.9500 . ?
C13 C14 1.4001(15) . ?
C13 H13A 0.9500 . ?
C14 C18 1.5180(15) . ?
C15 C17 1.5134(16) . ?
C15 C16 1.5156(15) . ?
C15 H15A 1.0000 . ?
C16 H16A 0.9800 . ?
C16 H16B 0.9800 . ?
C16 H16C 0.9800 . ?
C17 H17A 0.9800 . ?
C17 H17B 0.9800 . ?
C17 H17C 0.9800 . ?
C18 C19 1.5183(16) . ?
C18 C20 1.5302(15) . ?
C18 H18A 1.0000 . ?
C19 H19A 0.9800 . ?
C19 H19B 0.9800 . ?
C19 H19C 0.9800 . ?
C20 H20A 0.9800 . ?
C20 H20B 0.9800 . ?
C20 H20C 0.9800 . ?
C21 C26 1.3994(15) . ?
C21 C22 1.4024(16) . ?
C22 C23 1.4028(15) . ?
C22 C27 1.5204(16) . ?
C23 C24 1.3679(16) . ?
C23 H23A 0.9500 . ?
C24 C25 1.3757(16) . ?
C24 H24A 0.9500 . ?
C25 C26 1.3985(15) . ?
C25 H25A 0.9500 . ?
C26 C30 1.5243(16) . ?
C27 C29 1.5234(15) . ?
C27 C28 1.5307(16) . ?
C27 H27A 1.0000 . ?
C28 H28A 0.9800 . ?
C28 H28B 0.9800 . ?
C28 H28C 0.9800 . ?
C29 H29A 0.9800 . ?
C29 H29B 0.9800 . ?
C29 H29C 0.9800 . ?
C30 C31 1.5194(16) . ?
C30 C32 1.5275(16) . ?
C30 H30A 1.0000 . ?
C31 H31A 0.9800 . ?
C31 H31B 0.9800 . ?
C31 H31C 0.9800 . ?
C32 H32A 0.9800 . ?
C32 H32B 0.9800 . ?
C32 H32C 0.9800 . ?
C33 C34 1.3518(14) . ?
C33 H33A 0.9428 . ?
C33 H33B 0.8657 . ?
C34 H34A 0.9490 . ?
C34 H34B 0.8661 . ?
